data_4328722
loop_
_publ_author_name
'Javier A. Cabeza'
'Jos\'e M. Fern\'andez-Colinas'
'Pablo Garc\'ia-\'Alvarez'
'Diego Polo'

_publ_section_title
;
 Diaminogermylene and Diaminostannylene Derivatives of Gold(I): Novel AuM
 and AuM2 (M = Ge, Sn) Complexes
;
_journal_name_full 'Inorganic Chemistry'
_journal_page_first 3896
_journal_page_last 3903
_journal_paper_doi 10.1021/ic3001575
_journal_volume 51
_journal_year 2012
_chemical_formula_moiety 'C28 H80 Au Cl N4 S Si8 Sn2, C7 H8'
_chemical_formula_sum 'C35 H88 Au Cl N4 S Si8 Sn2'
_chemical_formula_weight 1291.67
_chemical_name_systematic
;
 ?
;
_space_group_IT_number 14
_symmetry_cell_setting monoclinic
_symmetry_space_group_name_Hall '-P 2yn'
_symmetry_space_group_name_H-M 'P 1 21/n 1'
_atom_sites_solution_hydrogens geom
_atom_sites_solution_primary direct
_atom_sites_solution_secondary difmap
_audit_creation_method SHELXL-97
_cell_angle_alpha 90.00
_cell_angle_beta 90.6670(10)
_cell_angle_gamma 90.00
_cell_formula_units_Z 4
_cell_length_a 19.8189(3)
_cell_length_b 11.8064(2)
_cell_length_c 24.3764(3)
_cell_measurement_reflns_used 11591
_cell_measurement_temperature 123(2)
_cell_measurement_theta_max 74.1228
_cell_measurement_theta_min 2.8550
_cell_volume 5703.44(15)
_computing_cell_refinement
;
CrysAlisPro, Oxford Diffraction Ltd.,
Version 1.171.34.36 (release 02-08-2010 CrysAlis171 .NET)
(compiled Aug  2 2010,13:00:58)
;
_computing_data_collection
;
CrysAlisPro, Oxford Diffraction Ltd.,
Version 1.171.34.36 (release 02-08-2010 CrysAlis171 .NET)
(compiled Aug  2 2010,13:00:58)
;
_computing_data_reduction
;
CrysAlisPro, Oxford Diffraction Ltd.,
Version 1.171.34.36 (release 02-08-2010 CrysAlis171 .NET)
(compiled Aug  2 2010,13:00:58)
;
_computing_molecular_graphics 'PLATON (Spek, 2008)'
_computing_publication_material 'SHELXL-97 (Sheldrick, 2008)'
_computing_structure_refinement 'SHELXL-97 (Sheldrick, 2008)'
_computing_structure_solution 'SIR-97 (Giacovazzo, 1999)'
_diffrn_ambient_temperature 123(2)
_diffrn_measured_fraction_theta_full 0.971
_diffrn_measured_fraction_theta_max 0.971
_diffrn_measurement_device_type 'Xcalibur, Onyx, Nova'
_diffrn_radiation_monochromator mirror
_diffrn_radiation_source 'Nova (Cu) X-ray Source'
_diffrn_radiation_type CuK\a
_diffrn_radiation_wavelength 1.54180
_diffrn_reflns_av_R_equivalents 0.0737
_diffrn_reflns_av_sigmaI/netI 0.0768
_diffrn_reflns_limit_h_max 24
_diffrn_reflns_limit_h_min -24
_diffrn_reflns_limit_k_max 12
_diffrn_reflns_limit_k_min -14
_diffrn_reflns_limit_l_max 29
_diffrn_reflns_limit_l_min -30
_diffrn_reflns_number 27663
_diffrn_reflns_theta_full 74.29
_diffrn_reflns_theta_max 74.29
_diffrn_reflns_theta_min 2.86
_exptl_absorpt_coefficient_mu 14.235
_exptl_absorpt_correction_T_max 1.00000
_exptl_absorpt_correction_T_min 0.27024
_exptl_absorpt_correction_type multi-scan
_exptl_absorpt_process_details
;
CrysAlisPro, Oxford Diffraction Ltd.,
Version 1.171.34.36 (release 02-08-2010 CrysAlis171 .NET)
(compiled Aug  2 2010,13:00:58)
empirical absorption correction using spherical harmonics,
 implemented in SCALE3 ABSPACK scaling algorithm.
;
_exptl_crystal_colour colourless
_exptl_crystal_density_diffrn 1.504
_exptl_crystal_description fragment
_exptl_crystal_F_000 2600
_exptl_crystal_size_max 0.1447
_exptl_crystal_size_mid 0.1077
_exptl_crystal_size_min 0.0909
_refine_diff_density_max 2.371
_refine_diff_density_min -1.716
_refine_diff_density_rms 0.175
_refine_ls_extinction_method none
_refine_ls_goodness_of_fit_ref 1.022
_refine_ls_hydrogen_treatment constr
_refine_ls_matrix_type full
_refine_ls_number_parameters 494
_refine_ls_number_reflns 11302
_refine_ls_number_restraints 0
_refine_ls_restrained_S_all 1.022
_refine_ls_R_factor_all 0.0693
_refine_ls_R_factor_gt 0.0500
_refine_ls_shift/su_max 0.002
_refine_ls_shift/su_mean 0.000
_refine_ls_structure_factor_coef Fsqd
_refine_ls_weighting_details 'calc w=1/[\s^2^(Fo^2^)+(0.0701P)^2^+0.0000P] where P=(Fo^2^+2Fc^2^)/3'
_refine_ls_weighting_scheme calc
_refine_ls_wR_factor_gt 0.1265
_refine_ls_wR_factor_ref 0.1431
_reflns_number_gt 8644
_reflns_number_total 11302
_reflns_threshold_expression >2\s(I)
_cod_data_source_file ic3001575_si_003.cif
_cod_data_source_block dp137
_cod_original_sg_symbol_H-M 'P 21/n'
_cod_database_code 4328722

loop_
_symmetry_equiv_pos_as_xyz
'x, y, z'
'-x+1/2, y+1/2, -z+1/2'
'-x, -y, -z'
'x-1/2, -y-1/2, z-1/2'

loop_
_atom_site_label
_atom_site_type_symbol
_atom_site_fract_x
_atom_site_fract_y
_atom_site_fract_z
_atom_site_U_iso_or_equiv
_atom_site_adp_type
_atom_site_occupancy
_atom_site_symmetry_multiplicity
_atom_site_calc_flag
_atom_site_refinement_flags
C1 C 0.3148(4) 0.5955(8) 0.6329(4) 0.0395(18) Uani 1 1 d .
H1A H 0.3162 0.5250 0.6118 0.059 Uiso 1 1 calc R
H1B H 0.2966 0.6565 0.6099 0.059 Uiso 1 1 calc R
H1C H 0.2860 0.5852 0.6649 0.059 Uiso 1 1 calc R
C2 C 0.4525(5) 0.6616(10) 0.5931(4) 0.055(3) Uani 1 1 d .
H2A H 0.4972 0.6904 0.6037 0.082 Uiso 1 1 calc R
H2B H 0.4291 0.7179 0.5703 0.082 Uiso 1 1 calc R
H2C H 0.4575 0.5911 0.5723 0.082 Uiso 1 1 calc R
C3 C 0.3931(5) 0.7681(8) 0.6962(5) 0.054(3) Uani 1 1 d .
H3A H 0.3639 0.7549 0.7278 0.080 Uiso 1 1 calc R
H3B H 0.3730 0.8265 0.6726 0.080 Uiso 1 1 calc R
H3C H 0.4376 0.7933 0.7091 0.080 Uiso 1 1 calc R
C4 C 0.5664(5) 0.6578(9) 0.7164(4) 0.049(2) Uani 1 1 d .
H4A H 0.5924 0.6148 0.6895 0.073 Uiso 1 1 calc R
H4B H 0.5965 0.6838 0.7459 0.073 Uiso 1 1 calc R
H4C H 0.5454 0.7233 0.6984 0.073 Uiso 1 1 calc R
C5 C 0.4582(5) 0.6371(9) 0.8055(4) 0.047(2) Uani 1 1 d .
H5A H 0.4467 0.7151 0.7953 0.071 Uiso 1 1 calc R
H5B H 0.4896 0.6377 0.8369 0.071 Uiso 1 1 calc R
H5C H 0.4171 0.5962 0.8154 0.071 Uiso 1 1 calc R
C6 C 0.5441(5) 0.4402(8) 0.7755(4) 0.050(2) Uani 1 1 d .
H6A H 0.5111 0.3864 0.7899 0.075 Uiso 1 1 calc R
H6B H 0.5741 0.4654 0.8053 0.075 Uiso 1 1 calc R
H6C H 0.5707 0.4033 0.7469 0.075 Uiso 1 1 calc R
C7 C 0.5800(4) 0.1584(8) 0.7303(4) 0.0400(19) Uani 1 1 d .
H7A H 0.5945 0.2141 0.7031 0.060 Uiso 1 1 calc R
H7B H 0.6053 0.0879 0.7254 0.060 Uiso 1 1 calc R
H7C H 0.5885 0.1881 0.7673 0.060 Uiso 1 1 calc R
C8 C 0.4684(4) 0.0190(7) 0.7737(3) 0.0389(18) Uani 1 1 d .
H8A H 0.4800 0.0483 0.8102 0.058 Uiso 1 1 calc R
H8B H 0.4953 -0.0489 0.7663 0.058 Uiso 1 1 calc R
H8C H 0.4203 -0.0002 0.7722 0.058 Uiso 1 1 calc R
C9 C 0.4740(4) 0.0624(8) 0.6518(3) 0.0386(18) Uani 1 1 d .
H9A H 0.4274 0.0351 0.6484 0.058 Uiso 1 1 calc R
H9B H 0.5052 -0.0015 0.6478 0.058 Uiso 1 1 calc R
H9C H 0.4827 0.1184 0.6231 0.058 Uiso 1 1 calc R
C10 C 0.3747(4) 0.2225(8) 0.8387(3) 0.0400(19) Uani 1 1 d .
H10A H 0.3920 0.1460 0.8454 0.060 Uiso 1 1 calc R
H10B H 0.3319 0.2323 0.8580 0.060 Uiso 1 1 calc R
H10C H 0.4075 0.2783 0.8523 0.060 Uiso 1 1 calc R
C11 C 0.3112(4) 0.3789(8) 0.7565(4) 0.042(2) Uani 1 1 d .
H11A H 0.3387 0.4424 0.7698 0.063 Uiso 1 1 calc R
H11B H 0.2700 0.3738 0.7782 0.063 Uiso 1 1 calc R
H11C H 0.2991 0.3912 0.7178 0.063 Uiso 1 1 calc R
C12 C 0.3025(4) 0.1322(8) 0.7357(4) 0.045(2) Uani 1 1 d .
H12A H 0.2933 0.1469 0.6968 0.067 Uiso 1 1 calc R
H12B H 0.2601 0.1337 0.7559 0.067 Uiso 1 1 calc R
H12C H 0.3237 0.0577 0.7398 0.067 Uiso 1 1 calc R
C13 C 0.1670(4) 0.3753(9) 0.6164(3) 0.044(2) Uani 1 1 d .
H13A H 0.1612 0.2989 0.6314 0.066 Uiso 1 1 calc R
H13B H 0.1452 0.4304 0.6405 0.066 Uiso 1 1 calc R
H13C H 0.2152 0.3927 0.6140 0.066 Uiso 1 1 calc R
C14 C 0.1341(5) 0.5334(8) 0.5227(4) 0.051(2) Uani 1 1 d .
H14A H 0.1808 0.5597 0.5274 0.076 Uiso 1 1 calc R
H14B H 0.1041 0.5811 0.5445 0.076 Uiso 1 1 calc R
H14C H 0.1210 0.5384 0.4839 0.076 Uiso 1 1 calc R
C15 C 0.0355(4) 0.3477(10) 0.5579(4) 0.052(2) Uani 1 1 d .
H15A H 0.0104 0.3549 0.5232 0.077 Uiso 1 1 calc R
H15B H 0.0169 0.4002 0.5849 0.077 Uiso 1 1 calc R
H15C H 0.0317 0.2699 0.5715 0.077 Uiso 1 1 calc R
C16 C 0.1717(5) 0.1819(8) 0.3888(4) 0.046(2) Uani 1 1 d .
H16A H 0.2064 0.2381 0.3801 0.069 Uiso 1 1 calc R
H16B H 0.1446 0.1657 0.3559 0.069 Uiso 1 1 calc R
H16C H 0.1934 0.1121 0.4017 0.069 Uiso 1 1 calc R
C17 C 0.0648(4) 0.3531(9) 0.4107(4) 0.046(2) Uani 1 1 d .
H17A H 0.0343 0.3858 0.4378 0.069 Uiso 1 1 calc R
H17B H 0.0383 0.3213 0.3802 0.069 Uiso 1 1 calc R
H17C H 0.0948 0.4123 0.3968 0.069 Uiso 1 1 calc R
C18 C 0.0551(5) 0.1238(9) 0.4610(5) 0.058(3) Uani 1 1 d .
H18A H 0.0792 0.0616 0.4793 0.087 Uiso 1 1 calc R
H18B H 0.0335 0.0958 0.4273 0.087 Uiso 1 1 calc R
H18C H 0.0207 0.1539 0.4856 0.087 Uiso 1 1 calc R
C19 C 0.4209(4) 0.1086(9) 0.4808(4) 0.045(2) Uani 1 1 d .
H19A H 0.4152 0.1903 0.4756 0.068 Uiso 1 1 calc R
H19B H 0.4606 0.0828 0.4606 0.068 Uiso 1 1 calc R
H19C H 0.4273 0.0921 0.5199 0.068 Uiso 1 1 calc R
C20 C 0.3358(4) 0.0610(9) 0.3796(4) 0.046(2) Uani 1 1 d .
H20A H 0.3008 0.0116 0.3641 0.070 Uiso 1 1 calc R
H20B H 0.3788 0.0455 0.3616 0.070 Uiso 1 1 calc R
H20C H 0.3232 0.1404 0.3736 0.070 Uiso 1 1 calc R
C21 C 0.3618(6) -0.1227(8) 0.4588(5) 0.058(3) Uani 1 1 d .
H21A H 0.3756 -0.1425 0.4964 0.086 Uiso 1 1 calc R
H21B H 0.3980 -0.1425 0.4335 0.086 Uiso 1 1 calc R
H21C H 0.3208 -0.1646 0.4488 0.086 Uiso 1 1 calc R
C22 C 0.2961(5) -0.0796(10) 0.5886(4) 0.057(3) Uani 1 1 d .
H22A H 0.3120 -0.1530 0.5751 0.086 Uiso 1 1 calc R
H22B H 0.2738 -0.0898 0.6239 0.086 Uiso 1 1 calc R
H22C H 0.3346 -0.0282 0.5932 0.086 Uiso 1 1 calc R
C23 C 0.1734(5) 0.0578(8) 0.5833(4) 0.045(2) Uani 1 1 d .
H23A H 0.1969 0.1170 0.6042 0.068 Uiso 1 1 calc R
H23B H 0.1531 0.0036 0.6088 0.068 Uiso 1 1 calc R
H23C H 0.1379 0.0921 0.5604 0.068 Uiso 1 1 calc R
C24 C 0.1878(6) -0.1341(9) 0.5027(4) 0.057(3) Uani 1 1 d .
H24A H 0.1558 -0.1011 0.4763 0.085 Uiso 1 1 calc R
H24B H 0.1632 -0.1788 0.5298 0.085 Uiso 1 1 calc R
H24C H 0.2195 -0.1832 0.4833 0.085 Uiso 1 1 calc R
C25 C 0.2547(4) 0.4584(7) 0.4082(4) 0.0372(18) Uani 1 1 d .
H25A H 0.2430 0.4549 0.3687 0.045 Uiso 1 1 calc R
H25B H 0.2129 0.4492 0.4296 0.045 Uiso 1 1 calc R
C26 C 0.2886(4) 0.5698(7) 0.4220(4) 0.0405(19) Uani 1 1 d .
H26A H 0.2542 0.6283 0.4298 0.049 Uiso 1 1 calc R
H26B H 0.3160 0.5957 0.3908 0.049 Uiso 1 1 calc R
C27 C 0.3333(4) 0.5509(8) 0.4722(3) 0.0392(18) Uani 1 1 d .
H27A H 0.3055 0.5403 0.5053 0.047 Uiso 1 1 calc R
H27B H 0.3635 0.6167 0.4782 0.047 Uiso 1 1 calc R
C28 C 0.3743(4) 0.4449(7) 0.4608(3) 0.0366(18) Uani 1 1 d .
H28A H 0.3918 0.4117 0.4955 0.044 Uiso 1 1 calc R
H28B H 0.4130 0.4627 0.4369 0.044 Uiso 1 1 calc R
C29 C 0.7664(6) 0.8974(14) 0.7600(5) 0.078(4) Uani 1 1 d .
H29A H 0.8054 0.9211 0.7822 0.117 Uiso 1 1 calc R
H29B H 0.7445 0.9642 0.7439 0.117 Uiso 1 1 calc R
H29C H 0.7814 0.8470 0.7306 0.117 Uiso 1 1 calc R
C30 C 0.7175(5) 0.8363(10) 0.7952(4) 0.049(2) Uani 1 1 d .
C31 C 0.6593(4) 0.8884(9) 0.8119(4) 0.046(2) Uani 1 1 d .
H31 H 0.6494 0.9629 0.7995 0.055 Uiso 1 1 calc R
C32 C 0.6146(5) 0.8345(9) 0.8465(4) 0.052(2) Uani 1 1 d .
H32 H 0.5739 0.8713 0.8563 0.062 Uiso 1 1 calc R
C33 C 0.6285(5) 0.7294(10) 0.8666(5) 0.059(3) Uani 1 1 d .
H33 H 0.5987 0.6938 0.8915 0.071 Uiso 1 1 calc R
C34 C 0.6867(5) 0.6753(9) 0.8501(5) 0.056(3) Uani 1 1 d .
H34 H 0.6965 0.6010 0.8628 0.068 Uiso 1 1 calc R
C35 C 0.7305(5) 0.7291(10) 0.8152(5) 0.055(3) Uani 1 1 d .
H35 H 0.7706 0.6914 0.8046 0.066 Uiso 1 1 calc R
Au1 Au 0.343697(14) 0.31294(3) 0.590206(12) 0.02796(10) Uani 1 1 d .
Cl1 Cl 0.54192(9) 0.35036(18) 0.62371(9) 0.0399(4) Uani 1 1 d .
N1 N 0.4400(3) 0.5291(5) 0.6956(2) 0.0274(12) Uani 1 1 d .
N2 N 0.4354(3) 0.2485(5) 0.7278(2) 0.0249(12) Uani 1 1 d .
N3 N 0.1634(3) 0.2890(6) 0.4992(3) 0.0289(13) Uani 1 1 d .
N4 N 0.2728(3) 0.0724(5) 0.4914(2) 0.0276(12) Uani 1 1 d .
S1 S 0.31641(9) 0.34645(17) 0.42639(8) 0.0328(4) Uani 1 1 d .
Si1 Si 0.40219(10) 0.63347(19) 0.65633(9) 0.0320(4) Uani 1 1 d .
Si2 Si 0.49911(10) 0.56460(19) 0.74570(8) 0.0299(4) Uani 1 1 d .
Si3 Si 0.48691(10) 0.12948(18) 0.72090(8) 0.0291(4) Uani 1 1 d .
Si4 Si 0.36047(10) 0.24355(19) 0.76350(8) 0.0309(4) Uani 1 1 d .
Si5 Si 0.12751(11) 0.3826(2) 0.54628(9) 0.0342(5) Uani 1 1 d .
Si6 Si 0.11620(10) 0.23874(19) 0.44359(9) 0.0333(4) Uani 1 1 d .
Si7 Si 0.34468(11) 0.0334(2) 0.45462(9) 0.0344(5) Uani 1 1 d .
Si8 Si 0.23542(10) -0.01824(18) 0.53827(9) 0.0308(4) Uani 1 1 d .
Sn1 Sn 0.43178(2) 0.36584(4) 0.664113(18) 0.02474(12) Uani 1 1 d .
Sn2 Sn 0.26281(2) 0.24270(4) 0.513546(18) 0.02419(11) Uani 1 1 d .

loop_
_atom_site_aniso_label
_atom_site_aniso_U_11
_atom_site_aniso_U_22
_atom_site_aniso_U_33
_atom_site_aniso_U_23
_atom_site_aniso_U_13
_atom_site_aniso_U_12
C1 0.040(4) 0.032(5) 0.046(4) 0.006(4) -0.002(3) 0.003(3)
C2 0.038(4) 0.072(7) 0.054(5) 0.022(5) 0.004(4) 0.002(5)
C3 0.053(5) 0.032(5) 0.075(7) -0.002(5) -0.026(5) 0.010(4)
C4 0.046(5) 0.058(6) 0.042(5) 0.003(4) 0.001(4) -0.015(4)
C5 0.047(5) 0.061(7) 0.035(4) -0.006(4) 0.009(4) -0.012(4)
C6 0.046(5) 0.037(5) 0.066(6) 0.004(4) -0.023(4) 0.000(4)
C7 0.029(4) 0.043(5) 0.048(5) 0.002(4) -0.006(3) 0.005(3)
C8 0.045(4) 0.033(5) 0.039(4) -0.003(3) 0.000(3) 0.005(4)
C9 0.038(4) 0.035(5) 0.043(4) -0.001(4) 0.001(3) -0.001(3)
C10 0.044(4) 0.046(5) 0.031(4) 0.005(4) 0.011(3) 0.007(4)
C11 0.033(4) 0.043(5) 0.050(5) 0.005(4) 0.011(3) 0.009(4)
C12 0.041(4) 0.036(5) 0.058(5) -0.006(4) 0.015(4) -0.012(4)
C13 0.043(4) 0.054(6) 0.035(4) -0.009(4) 0.004(3) 0.011(4)
C14 0.059(6) 0.031(5) 0.062(6) -0.009(4) 0.014(5) 0.006(4)
C15 0.029(4) 0.066(7) 0.060(6) 0.004(5) 0.011(4) 0.003(4)
C16 0.054(5) 0.047(6) 0.037(4) -0.008(4) -0.010(4) -0.002(4)
C17 0.037(4) 0.056(6) 0.045(5) 0.009(4) -0.003(4) 0.005(4)
C18 0.052(5) 0.051(6) 0.069(6) 0.014(5) -0.018(5) -0.022(5)
C19 0.025(3) 0.058(6) 0.053(5) -0.008(4) 0.004(3) 0.010(4)
C20 0.039(4) 0.059(6) 0.042(4) -0.008(4) 0.011(4) 0.001(4)
C21 0.063(6) 0.034(5) 0.077(7) 0.003(5) 0.030(5) 0.021(5)
C22 0.059(6) 0.068(7) 0.046(5) 0.017(5) 0.001(4) 0.020(5)
C23 0.053(5) 0.038(5) 0.045(5) 0.003(4) 0.020(4) -0.003(4)
C24 0.065(6) 0.048(6) 0.058(6) -0.008(5) 0.011(5) -0.019(5)
C25 0.031(4) 0.034(5) 0.047(4) 0.008(4) 0.002(3) 0.002(3)
C26 0.038(4) 0.029(4) 0.055(5) 0.006(4) 0.006(4) 0.005(3)
C27 0.042(4) 0.037(5) 0.039(4) 0.008(4) 0.002(3) -0.011(4)
C28 0.021(3) 0.041(5) 0.048(4) 0.011(4) 0.002(3) -0.011(3)
C29 0.056(6) 0.130(13) 0.049(6) 0.010(7) 0.008(5) -0.008(7)
C30 0.047(5) 0.066(7) 0.034(4) 0.001(4) -0.001(4) -0.002(5)
C31 0.038(4) 0.050(6) 0.049(5) -0.004(4) -0.005(4) 0.004(4)
C32 0.048(5) 0.059(7) 0.049(5) -0.004(5) -0.002(4) 0.011(5)
C33 0.042(5) 0.069(8) 0.066(6) 0.015(6) -0.002(5) -0.008(5)
C34 0.048(5) 0.044(6) 0.077(7) 0.008(5) -0.010(5) 0.002(4)
C35 0.040(5) 0.059(7) 0.065(6) -0.016(5) -0.004(4) 0.013(5)
Au1 0.02835(15) 0.02625(18) 0.02926(15) -0.00041(11) -0.00100(11) -0.00050(11)
Cl1 0.0299(8) 0.0407(11) 0.0493(10) 0.0074(9) 0.0142(7) -0.0005(7)
N1 0.031(3) 0.022(3) 0.029(3) -0.003(2) 0.001(2) -0.004(2)
N2 0.021(2) 0.029(3) 0.025(3) 0.007(2) 0.005(2) -0.005(2)
N3 0.014(2) 0.032(3) 0.040(3) 0.002(3) 0.001(2) 0.007(2)
N4 0.037(3) 0.013(3) 0.033(3) 0.003(2) 0.006(2) 0.001(2)
S1 0.0328(8) 0.0327(10) 0.0331(9) 0.0023(7) 0.0066(7) 0.0030(7)
Si1 0.0322(10) 0.0275(11) 0.0362(10) 0.0018(8) -0.0009(8) 0.0014(8)
Si2 0.0288(9) 0.0279(11) 0.0331(10) -0.0016(8) -0.0009(7) -0.0022(8)
Si3 0.0283(9) 0.0243(11) 0.0346(10) 0.0011(8) 0.0023(7) 0.0004(8)
Si4 0.0284(9) 0.0332(12) 0.0314(10) 0.0013(8) 0.0074(8) -0.0017(8)
Si5 0.0331(10) 0.0304(12) 0.0393(11) 0.0008(9) 0.0099(8) 0.0051(8)
Si6 0.0286(9) 0.0308(12) 0.0404(11) 0.0023(9) -0.0038(8) -0.0016(8)
Si7 0.0350(10) 0.0296(12) 0.0388(11) -0.0025(9) 0.0082(8) 0.0050(8)
Si8 0.0350(10) 0.0226(10) 0.0348(10) 0.0018(8) 0.0033(8) -0.0004(8)
Sn1 0.0234(2) 0.0238(3) 0.0270(2) 0.00055(18) 0.00243(16) -0.00116(17)
Sn2 0.0235(2) 0.0220(2) 0.0271(2) 0.00055(17) 0.00191(16) 0.00026(16)

loop_
_atom_type_symbol
_atom_type_description
_atom_type_scat_dispersion_real
_atom_type_scat_dispersion_imag
_atom_type_scat_source
C C 0.0181 0.0091 'International Tables Vol C Tables 4.2.6.8 and 6.1.1.4'
H H 0.0000 0.0000 'International Tables Vol C Tables 4.2.6.8 and 6.1.1.4'
Au Au -4.4197 7.2980 'International Tables Vol C Tables 4.2.6.8 and 6.1.1.4'
Cl Cl 0.3639 0.7018 'International Tables Vol C Tables 4.2.6.8 and 6.1.1.4'
N N 0.0311 0.0180 'International Tables Vol C Tables 4.2.6.8 and 6.1.1.4'
S S 0.3331 0.5567 'International Tables Vol C Tables 4.2.6.8 and 6.1.1.4'
Si Si 0.2541 0.3302 'International Tables Vol C Tables 4.2.6.8 and 6.1.1.4'
Sn Sn 0.0259 5.4591 'International Tables Vol C Tables 4.2.6.8 and 6.1.1.4'

loop_
_geom_angle_atom_site_label_1
_geom_angle_atom_site_label_2
_geom_angle_atom_site_label_3
_geom_angle
Si1 C1 H1A 109.5
Si1 C1 H1B 109.5
H1A C1 H1B 109.5
Si1 C1 H1C 109.5
H1A C1 H1C 109.5
H1B C1 H1C 109.5
Si1 C2 H2A 109.5
Si1 C2 H2B 109.5
H2A C2 H2B 109.5
Si1 C2 H2C 109.5
H2A C2 H2C 109.5
H2B C2 H2C 109.5
Si1 C3 H3A 109.5
Si1 C3 H3B 109.5
H3A C3 H3B 109.5
Si1 C3 H3C 109.5
H3A C3 H3C 109.5
H3B C3 H3C 109.5
Si2 C4 H4A 109.5
Si2 C4 H4B 109.5
H4A C4 H4B 109.5
Si2 C4 H4C 109.5
H4A C4 H4C 109.5
H4B C4 H4C 109.5
Si2 C5 H5A 109.5
Si2 C5 H5B 109.5
H5A C5 H5B 109.5
Si2 C5 H5C 109.5
H5A C5 H5C 109.5
H5B C5 H5C 109.5
Si2 C6 H6A 109.5
Si2 C6 H6B 109.5
H6A C6 H6B 109.5
Si2 C6 H6C 109.5
H6A C6 H6C 109.5
H6B C6 H6C 109.5
Si3 C7 H7A 109.5
Si3 C7 H7B 109.5
H7A C7 H7B 109.5
Si3 C7 H7C 109.5
H7A C7 H7C 109.5
H7B C7 H7C 109.5
Si3 C8 H8A 109.5
Si3 C8 H8B 109.5
H8A C8 H8B 109.5
Si3 C8 H8C 109.5
H8A C8 H8C 109.5
H8B C8 H8C 109.5
Si3 C9 H9A 109.5
Si3 C9 H9B 109.5
H9A C9 H9B 109.5
Si3 C9 H9C 109.5
H9A C9 H9C 109.5
H9B C9 H9C 109.5
Si4 C10 H10A 109.5
Si4 C10 H10B 109.5
H10A C10 H10B 109.5
Si4 C10 H10C 109.5
H10A C10 H10C 109.5
H10B C10 H10C 109.5
Si4 C11 H11A 109.5
Si4 C11 H11B 109.5
H11A C11 H11B 109.5
Si4 C11 H11C 109.5
H11A C11 H11C 109.5
H11B C11 H11C 109.5
Si4 C12 H12A 109.5
Si4 C12 H12B 109.5
H12A C12 H12B 109.5
Si4 C12 H12C 109.5
H12A C12 H12C 109.5
H12B C12 H12C 109.5
Si5 C13 H13A 109.5
Si5 C13 H13B 109.5
H13A C13 H13B 109.5
Si5 C13 H13C 109.5
H13A C13 H13C 109.5
H13B C13 H13C 109.5
Si5 C14 H14A 109.5
Si5 C14 H14B 109.5
H14A C14 H14B 109.5
Si5 C14 H14C 109.5
H14A C14 H14C 109.5
H14B C14 H14C 109.5
Si5 C15 H15A 109.5
Si5 C15 H15B 109.5
H15A C15 H15B 109.5
Si5 C15 H15C 109.5
H15A C15 H15C 109.5
H15B C15 H15C 109.5
Si6 C16 H16A 109.5
Si6 C16 H16B 109.5
H16A C16 H16B 109.5
Si6 C16 H16C 109.5
H16A C16 H16C 109.5
H16B C16 H16C 109.5
Si6 C17 H17A 109.5
Si6 C17 H17B 109.5
H17A C17 H17B 109.5
Si6 C17 H17C 109.5
H17A C17 H17C 109.5
H17B C17 H17C 109.5
Si6 C18 H18A 109.5
Si6 C18 H18B 109.5
H18A C18 H18B 109.5
Si6 C18 H18C 109.5
H18A C18 H18C 109.5
H18B C18 H18C 109.5
Si7 C19 H19A 109.5
Si7 C19 H19B 109.5
H19A C19 H19B 109.5
Si7 C19 H19C 109.5
H19A C19 H19C 109.5
H19B C19 H19C 109.5
Si7 C20 H20A 109.5
Si7 C20 H20B 109.5
H20A C20 H20B 109.5
Si7 C20 H20C 109.5
H20A C20 H20C 109.5
H20B C20 H20C 109.5
Si7 C21 H21A 109.5
Si7 C21 H21B 109.5
H21A C21 H21B 109.5
Si7 C21 H21C 109.5
H21A C21 H21C 109.5
H21B C21 H21C 109.5
Si8 C22 H22A 109.5
Si8 C22 H22B 109.5
H22A C22 H22B 109.5
Si8 C22 H22C 109.5
H22A C22 H22C 109.5
H22B C22 H22C 109.5
Si8 C23 H23A 109.5
Si8 C23 H23B 109.5
H23A C23 H23B 109.5
Si8 C23 H23C 109.5
H23A C23 H23C 109.5
H23B C23 H23C 109.5
Si8 C24 H24A 109.5
Si8 C24 H24B 109.5
H24A C24 H24B 109.5
Si8 C24 H24C 109.5
H24A C24 H24C 109.5
H24B C24 H24C 109.5
C26 C25 S1 106.1(5)
C26 C25 H25A 110.5
S1 C25 H25A 110.5
C26 C25 H25B 110.5
S1 C25 H25B 110.5
H25A C25 H25B 108.7
C25 C26 C27 107.8(7)
C25 C26 H26A 110.2
C27 C26 H26A 110.2
C25 C26 H26B 110.2
C27 C26 H26B 110.2
H26A C26 H26B 108.5
C26 C27 C28 106.3(7)
C26 C27 H27A 110.5
C28 C27 H27A 110.5
C26 C27 H27B 110.5
C28 C27 H27B 110.5
H27A C27 H27B 108.7
C27 C28 S1 105.8(5)
C27 C28 H28A 110.6
S1 C28 H28A 110.6
C27 C28 H28B 110.6
S1 C28 H28B 110.6
H28A C28 H28B 108.7
C30 C29 H29A 109.5
C30 C29 H29B 109.5
H29A C29 H29B 109.5
C30 C29 H29C 109.5
H29A C29 H29C 109.5
H29B C29 H29C 109.5
C31 C30 C35 117.4(9)
C31 C30 C29 120.6(11)
C35 C30 C29 121.9(10)
C30 C31 C32 121.3(10)
C30 C31 H31 119.4
C32 C31 H31 119.4
C33 C32 C31 120.8(10)
C33 C32 H32 119.6
C31 C32 H32 119.6
C32 C33 C34 118.8(10)
C32 C33 H33 120.6
C34 C33 H33 120.6
C35 C34 C33 120.0(10)
C35 C34 H34 120.0
C33 C34 H34 120.0
C34 C35 C30 121.7(9)
C34 C35 H35 119.2
C30 C35 H35 119.2
Sn1 Au1 Sn2 174.253(19)
Si1 N1 Si2 120.2(4)
Si1 N1 Sn1 115.1(3)
Si2 N1 Sn1 122.2(3)
Si4 N2 Si3 121.8(3)
Si4 N2 Sn1 112.1(3)
Si3 N2 Sn1 118.6(3)
Si6 N3 Si5 120.4(3)
Si6 N3 Sn2 122.9(3)
Si5 N3 Sn2 116.7(3)
Si8 N4 Si7 122.0(4)
Si8 N4 Sn2 112.3(3)
Si7 N4 Sn2 117.7(3)
C28 S1 C25 93.8(4)
C28 S1 Sn2 100.3(3)
C25 S1 Sn2 104.4(3)
N1 Si1 C1 113.1(4)
N1 Si1 C3 111.2(4)
C1 Si1 C3 105.5(4)
N1 Si1 C2 110.5(4)
C1 Si1 C2 106.9(4)
C3 Si1 C2 109.4(5)
N1 Si2 C6 113.6(4)
N1 Si2 C4 110.5(4)
C6 Si2 C4 105.8(5)
N1 Si2 C5 111.2(4)
C6 Si2 C5 105.4(5)
C4 Si2 C5 110.1(5)
N2 Si3 C8 112.1(3)
N2 Si3 C9 110.6(3)
C8 Si3 C9 107.3(4)
N2 Si3 C7 114.5(4)
C8 Si3 C7 104.0(4)
C9 Si3 C7 107.9(4)
N2 Si4 C12 111.7(4)
N2 Si4 C10 112.2(3)
C12 Si4 C10 110.3(4)
N2 Si4 C11 111.9(3)
C12 Si4 C11 104.4(4)
C10 Si4 C11 105.9(4)
N3 Si5 C13 113.6(3)
N3 Si5 C14 111.6(4)
C13 Si5 C14 107.1(5)
N3 Si5 C15 111.1(4)
C13 Si5 C15 104.3(4)
C14 Si5 C15 108.9(5)
N3 Si6 C16 111.3(3)
N3 Si6 C17 111.9(4)
C16 Si6 C17 106.0(4)
N3 Si6 C18 114.4(4)
C16 Si6 C18 106.9(5)
C17 Si6 C18 105.7(5)
N4 Si7 C19 111.2(4)
N4 Si7 C20 112.8(4)
C19 Si7 C20 108.7(4)
N4 Si7 C21 112.2(4)
C19 Si7 C21 107.7(5)
C20 Si7 C21 103.9(5)
N4 Si8 C22 113.4(4)
N4 Si8 C24 111.2(4)
C22 Si8 C24 109.9(6)
N4 Si8 C23 112.1(4)
C22 Si8 C23 102.9(5)
C24 Si8 C23 106.8(5)
N2 Sn1 N1 109.8(2)
N2 Sn1 Cl1 103.34(16)
N1 Sn1 Cl1 98.83(17)
N2 Sn1 Au1 112.20(16)
N1 Sn1 Au1 122.24(17)
Cl1 Sn1 Au1 107.80(6)
N3 Sn2 N4 107.7(3)
N3 Sn2 Au1 128.21(18)
N4 Sn2 Au1 115.79(17)
N3 Sn2 S1 97.47(18)
N4 Sn2 S1 101.23(17)
Au1 Sn2 S1 100.26(5)

loop_
_geom_bond_atom_site_label_1
_geom_bond_atom_site_label_2
_geom_bond_distance
C1 Si1 1.871(8)
C1 H1A 0.9800
C1 H1B 0.9800
C1 H1C 0.9800
C2 Si1 1.874(9)
C2 H2A 0.9800
C2 H2B 0.9800
C2 H2C 0.9800
C3 Si1 1.873(10)
C3 H3A 0.9800
C3 H3B 0.9800
C3 H3C 0.9800
C4 Si2 1.877(9)
C4 H4A 0.9800
C4 H4B 0.9800
C4 H4C 0.9800
C5 Si2 1.882(9)
C5 H5A 0.9800
C5 H5B 0.9800
C5 H5C 0.9800
C6 Si2 1.861(9)
C6 H6A 0.9800
C6 H6B 0.9800
C6 H6C 0.9800
C7 Si3 1.887(8)
C7 H7A 0.9800
C7 H7B 0.9800
C7 H7C 0.9800
C8 Si3 1.871(9)
C8 H8A 0.9800
C8 H8B 0.9800
C8 H8C 0.9800
C9 Si3 1.877(8)
C9 H9A 0.9800
C9 H9B 0.9800
C9 H9C 0.9800
C10 Si4 1.868(8)
C10 H10A 0.9800
C10 H10B 0.9800
C10 H10C 0.9800
C11 Si4 1.880(9)
C11 H11A 0.9800
C11 H11B 0.9800
C11 H11C 0.9800
C12 Si4 1.868(9)
C12 H12A 0.9800
C12 H12B 0.9800
C12 H12C 0.9800
C13 Si5 1.874(9)
C13 H13A 0.9800
C13 H13B 0.9800
C13 H13C 0.9800
C14 Si5 1.876(10)
C14 H14A 0.9800
C14 H14B 0.9800
C14 H14C 0.9800
C15 Si5 1.893(9)
C15 H15A 0.9800
C15 H15B 0.9800
C15 H15C 0.9800
C16 Si6 1.865(10)
C16 H16A 0.9800
C16 H16B 0.9800
C16 H16C 0.9800
C17 Si6 1.867(9)
C17 H17A 0.9800
C17 H17B 0.9800
C17 H17C 0.9800
C18 Si6 1.870(10)
C18 H18A 0.9800
C18 H18B 0.9800
C18 H18C 0.9800
C19 Si7 1.859(9)
C19 H19A 0.9800
C19 H19B 0.9800
C19 H19C 0.9800
C20 Si7 1.864(9)
C20 H20A 0.9800
C20 H20B 0.9800
C20 H20C 0.9800
C21 Si7 1.877(10)
C21 H21A 0.9800
C21 H21B 0.9800
C21 H21C 0.9800
C22 Si8 1.854(9)
C22 H22A 0.9800
C22 H22B 0.9800
C22 H22C 0.9800
C23 Si8 1.885(9)
C23 H23A 0.9800
C23 H23B 0.9800
C23 H23C 0.9800
C24 Si8 1.869(10)
C24 H24A 0.9800
C24 H24B 0.9800
C24 H24C 0.9800
C25 C26 1.513(12)
C25 S1 1.850(8)
C25 H25A 0.9900
C25 H25B 0.9900
C26 C27 1.520(12)
C26 H26A 0.9900
C26 H26B 0.9900
C27 C28 1.520(12)
C27 H27A 0.9900
C27 H27B 0.9900
C28 S1 1.830(8)
C28 H28A 0.9900
C28 H28B 0.9900
C29 C30 1.488(15)
C29 H29A 0.9800
C29 H29B 0.9800
C29 H29C 0.9800
C30 C31 1.374(13)
C30 C35 1.379(15)
C31 C32 1.385(14)
C31 H31 0.9500
C32 C33 1.361(15)
C32 H32 0.9500
C33 C34 1.384(15)
C33 H33 0.9500
C34 C35 1.377(16)
C34 H34 0.9500
C35 H35 0.9500
Au1 Sn1 2.5711(5)
Au1 Sn2 2.5845(5)
Cl1 Sn1 2.4122(18)
N1 Si1 1.727(7)
N1 Si2 1.733(6)
N1 Sn1 2.081(6)
N2 Si4 1.731(6)
N2 Si3 1.747(6)
N2 Sn1 2.080(6)
N3 Si6 1.742(7)
N3 Si5 1.751(7)
N3 Sn2 2.070(5)
N4 Si8 1.738(6)
N4 Si7 1.753(6)
N4 Sn2 2.092(6)
S1 Sn2 2.6822(19)
